data_4100786
loop_
_publ_author_name
'Masahiko Ochiai'
'Yong-Shou Lin'
'Jun Yamada'
'Hanae Misawa'
'Saiko Arai'
'Kazuko Matsumoto'

_publ_section_title
;
Reactions of a Platinum(III) Dimeric Complex with Alkynes in Water: Novel
Approach to \a-Aminoketone, \a-Iminoketone, and \a,\b-Diimine via
Ketonyl-Pt(III) Dinuclear Complexes
;
_journal_name_full 'Journal of the American Chemical Society'
_journal_page_first 2536
_journal_page_last 2545
_journal_paper_doi 10.1021/ja0302634
_journal_volume 126
_journal_year 2004
_chemical_formula_sum 'C14 H39 N9 O12 Pt2'
_chemical_formula_weight 915.72
_space_group_IT_number 2
_space_group_name_Hall '-P 1'
_space_group_name_H-M_alt 'P -1'
_symmetry_cell_setting triclinic
_symmetry_space_group_name_Hall '-P 1'
_symmetry_space_group_name_H-M 'P -1'
_cell_angle_alpha 88.363(14)
_cell_angle_beta 82.960(12)
_cell_angle_gamma 84.854(14)
_cell_formula_units_Z 2
_cell_length_a 9.807(8)
_cell_length_b 10.045(8)
_cell_length_c 14.724(11)
_cell_measurement_temperature 293(2)
_cell_volume 1433.5(19)
_diffrn_ambient_temperature 293(2)
_exptl_crystal_density_diffrn 2.122
_cod_depositor_comments
;
The following automatic conversions were performed:
'_symmetry_cell_setting' value 'Triclinic' changed to 'triclinic'
according to '/home/saulius/struct/CIF-dictionaries/cif_core.dic'
dictionary named 'cif_core.dic' version 2.4.1 from 2010-06-29.

Automatic conversion script
Id: cif_fix_enum 1527 2010-12-29 10:47:43Z saulius 
;
_cod_database_code 4100786

loop_
_symmetry_equiv_pos_as_xyz
'x, y, z'
'-x, -y, -z'

loop_
_atom_site_label
_atom_site_type_symbol
_atom_site_fract_x
_atom_site_fract_y
_atom_site_fract_z
_atom_site_U_iso_or_equiv
_atom_site_adp_type
_atom_site_occupancy
_atom_site_symmetry_multiplicity
_atom_site_calc_flag
_atom_site_refinement_flags
_atom_site_disorder_assembly
_atom_site_disorder_group
C10 C 0.0246(11) 0.3694(10) 0.2408(8) 0.052(3) Uani 1 1 d . . .
C11 C -0.1050(17) 0.4530(15) 0.2810(12) 0.098(6) Uani 1 1 d . . .
C14 C -0.2302(19) 0.391(3) 0.2333(16) 0.150(9) Uani 1 1 d . . .
C12 C -0.126(2) 0.423(2) 0.3788(13) 0.163(10) Uani 1 1 d . . .
C13 C -0.117(2) 0.5913(17) 0.2456(16) 0.147(9) Uani 1 1 d . . .
C5 C 0.3465(11) 0.2279(11) 0.3184(7) 0.046(3) Uani 1 1 d . . .
C6 C 0.4011(14) 0.2388(12) 0.4111(8) 0.063(3) Uani 1 1 d . . .
C7 C 0.283(2) 0.2030(19) 0.4853(10) 0.114(7) Uani 1 1 d . . .
C8 C 0.5320(17) 0.1379(19) 0.4091(11) 0.106(6) Uani 1 1 d . . .
C9 C 0.436(2) 0.3788(17) 0.4248(10) 0.106(6) Uani 1 1 d . . .
C1 C 0.0659(14) -0.0439(13) 0.2801(9) 0.070(4) Uani 1 1 d . . .
C4 C -0.0796(18) -0.0048(17) 0.3079(13) 0.110(6) Uani 1 1 d . . .
C2 C 0.147(3) -0.121(4) 0.338(3) 0.27(3) Uani 1 1 d . . .
C3 C 0.090(3) -0.057(4) 0.4368(17) 0.24(2) Uani 1 1 d . . .
N4 N 0.0566(10) 0.0883(10) 0.1029(7) 0.063(3) Uani 1 1 d . . .
N3 N 0.3209(10) -0.0334(8) 0.1491(6) 0.056(2) Uani 1 1 d . . .
N6 N 0.2352(9) 0.3523(8) 0.0031(6) 0.052(2) Uani 1 1 d . . .
N5 N 0.4905(9) 0.2479(9) 0.0707(6) 0.051(2) Uani 1 1 d . . .
N2 N 0.1203(10) 0.4183(8) 0.1838(7) 0.055(2) Uani 1 1 d . . .
N1 N 0.3654(9) 0.3169(9) 0.2544(6) 0.051(2) Uani 1 1 d . . .
N7 N 0.8555(11) 0.2851(10) 0.9662(10) 0.075(4) Uani 1 1 d . . .
N8 N 0.7009(11) 0.9666(9) 0.1080(7) 0.059(3) Uani 1 1 d . . .
N9 N 0.4900(13) 0.6139(11) 0.1621(10) 0.086(4) Uani 1 1 d . . .
O3 O 0.0287(8) 0.2450(7) 0.2627(6) 0.063(2) Uani 1 1 d . . .
O2 O 0.2842(8) 0.1239(7) 0.3089(5) 0.059(2) Uani 1 1 d . . .
O1 O 0.252(3) -0.184(3) 0.343(2) 0.33(2) Uani 1 1 d . . .
O4 O 0.802(2) 0.3203(19) 0.904(2) 0.309(18) Uani 1 1 d . . .
O5 O 0.8395(12) 0.1725(10) 0.9879(9) 0.110(4) Uani 1 1 d . . .
O6 O 0.9259(10) 0.3557(10) 0.9996(8) 0.098(4) Uani 1 1 d . . .
O7 O 0.6535(13) 1.0334(12) 0.1727(7) 0.121(4) Uani 1 1 d . . .
O8 O 0.8185(10) 0.9061(8) 0.0977(7) 0.078(3) Uani 1 1 d . . .
O9 O 0.6273(9) 0.9603(8) 0.0452(6) 0.069(2) Uani 1 1 d . . .
O10 O 0.5190(11) 0.7273(8) 0.1423(7) 0.092(3) Uani 1 1 d . . .
O11 O 0.4506(13) 0.5825(10) 0.2425(8) 0.109(4) Uani 1 1 d . . .
O12 O 0.5042(17) 0.5289(11) 0.1057(9) 0.152(7) Uani 1 1 d . . .
Pt1 Pt 0.17494(4) 0.10854(3) 0.20474(3) 0.04094(16) Uani 1 1 d . . .
Pt2 Pt 0.29898(4) 0.32486(3) 0.13044(3) 0.03983(16) Uani 1 1 d . . .

loop_
_atom_site_aniso_label
_atom_site_aniso_U_11
_atom_site_aniso_U_22
_atom_site_aniso_U_33
_atom_site_aniso_U_23
_atom_site_aniso_U_13
_atom_site_aniso_U_12
C10 0.052(7) 0.044(7) 0.057(8) 0.002(5) -0.001(6) 0.000(5)
C11 0.096(12) 0.082(10) 0.095(13) 0.007(9) 0.042(10) 0.024(9)
C14 0.069(12) 0.22(2) 0.15(2) 0.009(18) -0.002(12) 0.009(14)
C12 0.21(2) 0.18(2) 0.067(13) -0.007(12) 0.073(14) 0.070(17)
C13 0.150(18) 0.076(11) 0.19(2) 0.021(12) 0.040(16) 0.050(11)
C5 0.051(6) 0.053(6) 0.035(6) 0.009(5) -0.002(5) -0.012(5)
C6 0.087(9) 0.068(8) 0.040(7) 0.006(6) -0.016(6) -0.023(7)
C7 0.149(16) 0.160(16) 0.039(9) -0.009(9) 0.014(9) -0.084(13)
C8 0.098(12) 0.143(15) 0.077(12) 0.017(10) -0.038(10) 0.020(11)
C9 0.166(16) 0.109(12) 0.062(10) -0.013(9) -0.035(10) -0.074(12)
C1 0.075(9) 0.071(8) 0.060(9) 0.018(7) -0.002(7) -0.003(7)
C4 0.101(13) 0.111(13) 0.113(15) 0.015(11) 0.021(11) -0.032(10)
C2 0.13(2) 0.30(4) 0.39(6) 0.31(5) -0.10(3) -0.11(2)
C3 0.22(3) 0.46(6) 0.072(16) -0.01(2) 0.022(18) -0.20(4)
N4 0.064(6) 0.069(6) 0.063(7) -0.009(5) -0.027(5) -0.009(5)
N3 0.071(6) 0.038(5) 0.052(6) 0.002(4) 0.007(5) 0.009(4)
N6 0.066(6) 0.053(5) 0.038(5) 0.007(4) -0.007(5) -0.001(4)
N5 0.044(5) 0.054(5) 0.053(6) -0.002(4) 0.005(4) 0.000(4)
N2 0.061(6) 0.046(5) 0.051(6) 0.005(4) 0.012(5) 0.000(4)
N1 0.065(6) 0.052(5) 0.040(6) 0.005(4) -0.011(5) -0.018(4)
N7 0.054(7) 0.047(7) 0.129(12) 0.038(7) -0.034(7) -0.004(5)
N8 0.075(7) 0.052(6) 0.052(7) -0.006(5) -0.015(6) -0.003(5)
N9 0.103(9) 0.047(7) 0.095(11) 0.011(7) 0.029(8) -0.003(6)
O3 0.061(5) 0.047(5) 0.074(6) -0.001(4) 0.020(4) -0.002(4)
O2 0.075(5) 0.052(5) 0.052(5) 0.005(4) -0.015(4) -0.017(4)
O1 0.41(4) 0.23(3) 0.39(5) -0.07(3) -0.23(4) 0.06(3)
O4 0.25(2) 0.185(17) 0.56(5) 0.23(2) -0.27(3) -0.140(16)
O5 0.141(10) 0.061(6) 0.137(11) 0.030(6) -0.045(8) -0.026(6)
O6 0.075(6) 0.079(6) 0.149(10) -0.042(7) -0.022(6) -0.025(5)
O7 0.186(12) 0.121(9) 0.052(7) -0.039(6) -0.042(7) 0.060(8)
O8 0.074(6) 0.066(5) 0.093(7) -0.001(5) -0.020(5) 0.003(5)
O9 0.087(6) 0.065(5) 0.060(6) 0.006(4) -0.014(5) -0.032(5)
O10 0.116(8) 0.048(5) 0.104(8) 0.018(5) 0.014(6) -0.011(5)
O11 0.151(10) 0.076(7) 0.088(9) 0.013(6) 0.032(8) -0.025(6)
O12 0.258(17) 0.058(7) 0.117(11) -0.009(7) 0.074(11) -0.019(8)
Pt1 0.0494(3) 0.0347(2) 0.0387(3) 0.00222(18) -0.00270(19) -0.00822(18)
Pt2 0.0499(3) 0.0332(2) 0.0353(3) 0.00339(17) 0.00008(19) -0.00588(18)

loop_
_geom_bond_atom_site_label_1
_geom_bond_atom_site_label_2
_geom_bond_distance
_geom_bond_site_symmetry_2
_geom_bond_publ_flag
C10 O3 1.280(12) . ?
C10 N2 1.301(13) . ?
C10 C11 1.524(16) . ?
C11 C12 1.46(2) . ?
C11 C13 1.47(2) . ?
C11 C14 1.66(3) . ?
C5 O2 1.276(12) . ?
C5 N1 1.288(13) . ?
C5 C6 1.537(15) . ?
C6 C9 1.501(18) . ?
C6 C7 1.549(18) . ?
C6 C8 1.56(2) . ?
C1 C2 1.40(3) . ?
C1 C4 1.46(2) . ?
C1 Pt1 2.150(13) . ?
C2 O1 1.17(4) . ?
C2 C3 1.62(6) . ?
N4 Pt1 2.030(9) . ?
N3 Pt1 2.041(8) . ?
N6 Pt2 2.052(9) . ?
N5 Pt2 2.067(8) . ?
N2 Pt2 1.995(9) . ?
N1 Pt2 2.009(9) . ?
N7 O4 1.15(2) . ?
N7 O5 1.185(13) . ?
N7 O6 1.189(13) . ?
N8 O7 1.203(12) . ?
N8 O9 1.247(12) . ?
N8 O8 1.249(12) . ?
N9 O12 1.196(15) . ?
N9 O10 1.217(13) . ?
N9 O11 1.241(15) . ?
O3 Pt1 2.019(7) . ?
O2 Pt1 1.992(8) . ?
Pt1 Pt2 2.7222(16) . ?
